data_2011880
loop_
_publ_author_name
'Lawrence, Simon E.'
'Blake, Alexander J.'
'Maguire, Anita R.'
'Moynihan, Edmond J.A.'

_publ_section_title
;
 4-Ethynyl-1,2-methylenedioxybenzene at 150K
;
_journal_issue 4
_journal_name_full 'Acta Crystallographica Section C'
_journal_page_first 412
_journal_page_last 413
_journal_paper_doi 10.1107/S0108270100019909
_journal_volume 57
_journal_year 2001
_chemical_formula_moiety 'C9 H6 O2'
_chemical_formula_sum 'C9 H6 O2'
_chemical_formula_weight 146.14
_chemical_melting_point 260
_chemical_name_systematic
;
4-Ethynyl-1,2-methylenedioxybenzene
;
_space_group_IT_number 14
_symmetry_cell_setting monoclinic
_symmetry_space_group_name_Hall '-P 2yn'
_symmetry_space_group_name_H-M 'P 1 21/n 1'
_audit_creation_method SHELXL97
_cell_angle_alpha 90
_cell_angle_beta 115.03(3)
_cell_angle_gamma 90
_cell_formula_units_Z 4
_cell_length_a 6.318(3)
_cell_length_b 15.867(10)
_cell_length_c 7.571(4)
_cell_measurement_reflns_used 40
_cell_measurement_temperature 150(2)
_cell_measurement_theta_max 12.6
_cell_measurement_theta_min 10.2
_cell_volume 687.7(7)
_computing_cell_refinement STADI4
_computing_data_collection 'STADI4 (Stoe & Cie, 1997)'
_computing_data_reduction 'X-RED (Stoe & Cie, 1997)'
_computing_molecular_graphics 'PLATON (Spek, 2000)'
_computing_publication_material 'SHELXL97 and PLATON'
_computing_structure_refinement 'SHELXL97 (Sheldrick, 1997)'
_computing_structure_solution 'SHELXS97 (Sheldrick, 1997)'
_diffrn_ambient_temperature 150(2)
_diffrn_measured_fraction_theta_full 1.00
_diffrn_measured_fraction_theta_max 1.00
_diffrn_measurement_device_type 'Stoe Stadi-4 four-circle'
_diffrn_measurement_method \w/\q
_diffrn_radiation_monochromator 'planar graphite'
_diffrn_radiation_source 'fine-focus sealed tube'
_diffrn_radiation_type MoK\a
_diffrn_radiation_wavelength .71073
_diffrn_reflns_av_R_equivalents .196
_diffrn_reflns_av_sigmaI/netI .117
_diffrn_reflns_limit_h_max 7
_diffrn_reflns_limit_h_min -7
_diffrn_reflns_limit_k_max 19
_diffrn_reflns_limit_k_min -19
_diffrn_reflns_limit_l_max 9
_diffrn_reflns_limit_l_min -9
_diffrn_reflns_number 5424
_diffrn_reflns_theta_full 26.04
_diffrn_reflns_theta_max 26.04
_diffrn_reflns_theta_min 2.57
_diffrn_standards_decay_% 9.6
_diffrn_standards_interval_time 60
_diffrn_standards_number 3
_exptl_absorpt_coefficient_mu .100
_exptl_absorpt_correction_type none
_exptl_crystal_colour 'pale yellow'
_exptl_crystal_density_diffrn 1.411
_exptl_crystal_density_method 'not measured'
_exptl_crystal_description needle
_exptl_crystal_F_000 304
_exptl_crystal_size_max .19
_exptl_crystal_size_mid .11
_exptl_crystal_size_min .08
_refine_diff_density_max .31
_refine_diff_density_min -.35
_refine_ls_extinction_method none
_refine_ls_goodness_of_fit_ref 1.153
_refine_ls_hydrogen_treatment constr
_refine_ls_matrix_type full
_refine_ls_number_parameters 100
_refine_ls_number_reflns 1356
_refine_ls_number_restraints 0
_refine_ls_restrained_S_all 1.153
_refine_ls_R_factor_all .175
_refine_ls_R_factor_gt .086
_refine_ls_shift/su_max <0.001
_refine_ls_shift/su_mean .000
_refine_ls_structure_factor_coef Fsqd
_refine_ls_weighting_details 'calc w = 1/[\s^2^(Fo^2^)+1.6470P] where P=(Fo^2^+2Fc^2^)/3'
_refine_ls_weighting_scheme calc
_refine_ls_wR_factor_ref .163
_reflns_number_gt 729
_reflns_number_total 1356
_reflns_threshold_expression I>2\s(I)
_cod_data_source_file gd1130.cif
_cod_data_source_block I
_cod_depositor_comments
;
The following automatic conversions were performed:
'_symmetry_cell_setting' value 'Monoclinic' changed to 'monoclinic'
according to '/home/saulius/struct/CIF-dictionaries/cif_core.dic'
dictionary named 'cif_core.dic' version 2.4.1 from 2010-06-29.

Automatic conversion script
Id: cif_fix_enum 1527 2010-12-29 10:47:43Z saulius 

The following automatic conversions were performed:

'_symmetry_cell_setting' value 'Monoclinic' changed to 'monoclinic'
according to /home/saulius/struct/CIF-dictionaries/cif_core.dic
dictionary named 'cif_core.dic' version 2.4.1 from 2010-06-29.

Automatic conversion script
Id: cif_fix_values 1715 2011-07-08 13:25:40Z adriana 
;
_cod_original_sg_symbol_H-M 'P 21/n'
_cod_database_code 2011880
_cod_database_fobs_code 2011880

loop_
_symmetry_equiv_pos_as_xyz
'x, y, z'
'-x+1/2, y+1/2, -z+1/2'
'-x, -y, -z'
'x-1/2, -y-1/2, z-1/2'

loop_
_atom_site_label
_atom_site_fract_x
_atom_site_fract_y
_atom_site_fract_z
_atom_site_U_iso_or_equiv
_atom_site_adp_type
_atom_site_calc_flag
_atom_site_refinement_flags
_atom_site_occupancy
_atom_site_disorder_assembly
_atom_site_disorder_group
_atom_site_type_symbol
C1 .5011(8) .6364(3) .3161(7) .0200(10) Uani d . 1 . . C
C2 .5051(8) .5596(3) .2221(7) .0217(11) Uani d . 1 . . C
H2 .6127 .5502 .1666 .026 Uiso calc R 1 . . H
C3 .3461(8) .4997(3) .2152(7) .0207(11) Uani d . 1 . . C
C4 .1872(8) .5128(3) .2944(7) .0202(10) Uani d . 1 . . C
C5 .1790(9) .5859(3) .3864(8) .0264(12) Uani d . 1 . . C
H5 .0695 .5941 .4404 .032 Uiso calc R 1 . . H
C6 .3405(8) .6479(3) .3966(7) .0246(12) Uani d . 1 . . C
H6 .3415 .6996 .4602 .029 Uiso calc R 1 . . H
C7 .6634(8) .7028(3) .3289(7) .0218(11) Uani d . 1 . . C
C8 .7933(9) .7584(3) .3412(7) .0287(12) Uani d . 1 . . C
H8 .8977 .8031 .3511 .034 Uiso calc R 1 . . H
O9 .3145(6) .4212(2) .1324(5) .0275(9) Uani d . 1 . . O
C10 .1292(8) .3822(3) .1671(8) .0294(12) Uani d . 1 . . C
H10A .0009 .3648 .0421 .035 Uiso calc R 1 . . H
H10B .1885 .3316 .2499 .035 Uiso calc R 1 . . H
O11 .0461(6) .4430(2) .2634(5) .0296(9) Uani d . 1 . . O

loop_
_atom_site_aniso_label
_atom_site_aniso_U_11
_atom_site_aniso_U_22
_atom_site_aniso_U_33
_atom_site_aniso_U_12
_atom_site_aniso_U_13
_atom_site_aniso_U_23
C1 .019(2) .021(3) .020(3) .003(2) .008(2) .003(2)
C2 .026(3) .026(3) .017(3) .000(2) .014(2) -.001(2)
C3 .022(2) .019(3) .023(3) .001(2) .012(2) -.003(2)
C4 .021(2) .022(3) .018(3) -.002(2) .008(2) .005(2)
C5 .027(3) .028(3) .032(3) .007(2) .020(2) .004(2)
C6 .027(3) .022(3) .026(3) .007(2) .013(2) .003(2)
C7 .020(2) .022(3) .023(3) .004(2) .009(2) -.001(2)
C8 .027(3) .029(3) .032(3) .000(2) .014(2) -.001(3)
O9 .035(2) .0222(18) .034(2) -.0075(16) .0227(18) -.0065(16)
C10 .031(3) .027(3) .034(3) -.007(2) .017(3) -.004(2)
O11 .0311(19) .032(2) .034(2) -.0039(17) .0217(18) -.0023(17)

loop_
_atom_type_symbol
_atom_type_description
_atom_type_scat_dispersion_real
_atom_type_scat_dispersion_imag
_atom_type_scat_source
C C .0033 .0016 'International Tables Vol C Tables 4.2.6.8 and 6.1.1.4'
H H .0000 .0000 'International Tables Vol C Tables 4.2.6.8 and 6.1.1.4'
O O .0106 .0060 'International Tables Vol C Tables 4.2.6.8 and 6.1.1.4'

loop_
_geom_angle_atom_site_label_1
_geom_angle_atom_site_label_2
_geom_angle_atom_site_label_3
_geom_angle
C6 C1 C2 120.1(4)
C6 C1 C7 120.0(4)
C2 C1 C7 119.9(4)
C3 C2 C1 116.6(4)
C2 C3 O9 127.7(4)
C2 C3 C4 122.3(4)
O9 C3 C4 110.0(4)
C5 C4 O11 127.5(4)
C5 C4 C3 122.6(4)
O11 C4 C3 109.9(4)
C4 C5 C6 116.3(4)
C5 C6 C1 122.1(5)
C8 C7 C1 178.3(5)
C3 O9 C10 106.2(3)
O11 C10 O9 107.7(4)
C4 O11 C10 106.1(3)

loop_
_geom_bond_atom_site_label_1
_geom_bond_atom_site_label_2
_geom_bond_site_symmetry_2
_geom_bond_distance
_geom_bond_publ_flag
C1 C6 . 1.399(6) ?
C1 C2 . 1.416(6) ?
C1 C7 . 1.444(6) ?
C2 C3 . 1.368(6) ?
C3 O9 . 1.371(5) ?
C3 C4 . 1.385(6) ?
C4 C5 . 1.365(7) ?
C4 O11 . 1.378(6) ?
C5 C6 . 1.396(7) ?
C7 C8 . 1.182(7) ?
O9 C10 . 1.443(5) ?
C10 O11 . 1.435(6) ?

loop_
_geom_hbond_atom_site_label_D
_geom_hbond_atom_site_label_H
_geom_hbond_atom_site_label_A
_geom_hbond_site_symmetry_A
_geom_hbond_distance_DH
_geom_hbond_distance_HA
_geom_hbond_distance_DA
_geom_hbond_angle_DHA
C8 H8 O9 2_655 .95 2.58 3.526(7) 178
C2 H2 O9 3_665 .95 2.53 3.344(7) 143
C5 H5 O11 3_566 .95 2.70 3.529(7) 146

loop_
_geom_torsion_atom_site_label_1
_geom_torsion_atom_site_label_2
_geom_torsion_atom_site_label_3
_geom_torsion_atom_site_label_4
_geom_torsion
C6 C1 C2 C3 .2(7)
C7 C1 C2 C3 -179.9(4)
C1 C2 C3 O9 179.6(5)
C1 C2 C3 C4 .4(7)
C2 C3 C4 C5 -.6(7)
O9 C3 C4 C5 -180.0(5)
C2 C3 C4 O11 178.8(5)
O9 C3 C4 O11 -.5(5)
O11 C4 C5 C6 -179.2(5)
C3 C4 C5 C6 .1(7)
C4 C5 C6 C1 .5(7)
C2 C1 C6 C5 -.6(7)
C7 C1 C6 C5 179.4(5)
C2 C3 O9 C10 179.0(5)
C4 C3 O9 C10 -1.7(5)
C3 O9 C10 O11 3.2(5)
C5 C4 O11 C10 -178.1(5)
C3 C4 O11 C10 2.5(5)
O9 C10 O11 C4 -3.5(5)

loop_
_cod_related_entry_id
_cod_related_entry_database
_cod_related_entry_code
1 ChemSpider 83663
